data_8105888
loop_
_publ_author_name
'Chen, Lianqing'
'Du, Yanting'

_publ_section_title
;
 The synthesis and crystal structure of isobutyl
 5-amino-1-(2,6-dichloro-4-(trifluoromethyl)phenyl)-4-((trifluoromethyl)sulfinyl)-1H-pyrazole-3-carboxylate,
 C16H13Cl2F6N3O3S
;
_journal_issue 5
_journal_name_full 'Zeitschrift f\"ur Kristallographie - New Crystal Structures'
_journal_page_first 907
_journal_page_last 909
_journal_paper_doi 10.1515/ncrs-2019-0137
_journal_volume 234
_journal_year 2019
_chemical_formula_moiety 'C16 H13 Cl2 F6 N3 O3 S'
_chemical_formula_sum 'C16 H13 Cl2 F6 N3 O3 S'
_chemical_formula_weight 512.25
_chemical_name_systematic
;
5-Amino-1-(2,6-dichloro-4-trifluoromethyl-phenyl)-4-trifluoromethanesulfinyl-
1H-pyrazole-3-carboxylic acid isobutyl ester
;
_space_group_crystal_system monoclinic
_space_group_IT_number 14
_space_group_name_Hall '-P 2yn'
_space_group_name_H-M_alt 'P 1 21/n 1'
_atom_sites_solution_hydrogens mixed
_audit_creation_method SHELXL-2018/3
_cell_angle_alpha 90
_cell_angle_beta 96.619(2)
_cell_angle_gamma 90
_cell_formula_units_Z 4
_cell_length_a 5.8650(10)
_cell_length_b 30.196(5)
_cell_length_c 11.777(2)
_cell_measurement_reflns_used 3919
_cell_measurement_temperature 173
_cell_measurement_theta_max 26.535
_cell_measurement_theta_min 2.203
_cell_volume 2071.8(6)
_computing_cell_refinement 'SAINT v8.34A (Bruker, 2013)'
_computing_data_reduction 'SAINT v8.34A (Bruker, 2013)'
_computing_molecular_graphics 'Olex2 (Dolomanov et al., 2009)'
_computing_publication_material 'Olex2 (Dolomanov et al., 2009)'
_computing_structure_refinement 'ShelXL (Sheldrick, 2015)'
_computing_structure_solution 'ShelXT (Sheldrick, 2015)'
_diffrn_ambient_temperature 173.0
_diffrn_measured_fraction_theta_full 0.999
_diffrn_measured_fraction_theta_max 0.997
_diffrn_measurement_device_type 'CCD Area Detector'
_diffrn_radiation_type MoK\a
_diffrn_radiation_wavelength 0.71073
_diffrn_reflns_av_R_equivalents 0.0406
_diffrn_reflns_av_unetI/netI 0.0426
_diffrn_reflns_Laue_measured_fraction_full 0.999
_diffrn_reflns_Laue_measured_fraction_max 0.997
_diffrn_reflns_limit_h_max 7
_diffrn_reflns_limit_h_min -7
_diffrn_reflns_limit_k_max 36
_diffrn_reflns_limit_k_min -37
_diffrn_reflns_limit_l_max 14
_diffrn_reflns_limit_l_min -14
_diffrn_reflns_number 15720
_diffrn_reflns_point_group_measured_fraction_full 0.999
_diffrn_reflns_point_group_measured_fraction_max 0.997
_diffrn_reflns_theta_full 25.242
_diffrn_reflns_theta_max 26.369
_diffrn_reflns_theta_min 1.867
_exptl_absorpt_coefficient_mu 0.491
_exptl_absorpt_correction_type none
_exptl_crystal_colour colourless
_exptl_crystal_colour_primary colourless
_exptl_crystal_density_diffrn 1.642
_exptl_crystal_description block
_exptl_crystal_F_000 1032
_exptl_crystal_size_max 0.12
_exptl_crystal_size_mid 0.1
_exptl_crystal_size_min 0.07
_refine_diff_density_max 0.549
_refine_diff_density_min -0.387
_refine_diff_density_rms 0.070
_refine_ls_abs_structure_details
;
 Classical Flack method preferred over Parsons because s.u. lower.
;
_refine_ls_extinction_coef .
_refine_ls_extinction_method none
_refine_ls_goodness_of_fit_ref 1.043
_refine_ls_hydrogen_treatment constr
_refine_ls_matrix_type full
_refine_ls_number_parameters 282
_refine_ls_number_reflns 4233
_refine_ls_number_restraints 0
_refine_ls_restrained_S_all 1.043
_refine_ls_R_factor_all 0.0685
_refine_ls_R_factor_gt 0.0521
_refine_ls_shift/su_max 0.001
_refine_ls_shift/su_mean 0.000
_refine_ls_structure_factor_coef Fsqd
_refine_ls_weighting_details 'w=1/[\s^2^(Fo^2^)+(0.0473P)^2^+2.9302P] where P=(Fo^2^+2Fc^2^)/3'
_refine_ls_weighting_scheme calc
_refine_ls_wR_factor_gt 0.1140
_refine_ls_wR_factor_ref 0.1211
_reflns_Friedel_coverage 0.000
_reflns_Friedel_fraction_full .
_reflns_Friedel_fraction_max .
_reflns_number_gt 3370
_reflns_number_total 4233
_reflns_threshold_expression 'I > 2\s(I)'
_cod_data_source_file suppl_ncrs-2019-0137_suppl.cif
_cod_data_source_block exp_1115
_cod_depositor_comments
;
The following automatic conversions were performed:

data name '__refine_ls_weighting_details' was replaced with
'_refine_ls_weighting_details'.

Automatic conversion script
Id: cif_correct_tags 9268 2022-04-12 08:56:07Z antanas 
;
_cod_database_code 8105888
_shelx_space_group_comment
;
The symmetry employed for this shelxl refinement is uniquely defined
by the following loop, which should always be used as a source of
symmetry information in preference to the above space-group names.
They are only intended as comments.
;
_shelx_estimated_absorpt_t_max 0.966
_shelx_estimated_absorpt_t_min 0.943
_olex2_refinement_description
;
#==============================================================================
# In the abstract of the paper_refine_ls_wR_factor_ref and 
# _refine_ls_wR_factor_gt will be given. 
#==============================================================================
1. Fixed Uiso
 At 1.2 times of:
  All C(H) groups, All C(H,H) groups, All N(H,H) groups
 At 1.5 times of:
  All C(H,H,H) groups
2.a Riding coordinates:
 N3(H3A,H3B)
2.b Ternary CH refined with riding coordinates:
 C9(H9)
2.c Secondary CH2 refined with riding coordinates:
 C8(H8A,H8B)
2.d Aromatic/amide H refined with riding coordinates:
 C13(H13), C16(H16)
2.e Idealised Me refined as rotating group:
 C10(H10A,H10B,H10C), C11(H11A,H11B,H11C)
;

loop_
_space_group_symop_operation_xyz
'x, y, z'
'-x+1/2, y+1/2, -z+1/2'
'-x, -y, -z'
'x-1/2, -y-1/2, z-1/2'

loop_
_atom_site_label
_atom_site_type_symbol
_atom_site_fract_x
_atom_site_fract_y
_atom_site_fract_z
_atom_site_U_iso_or_equiv
_atom_site_adp_type
_atom_site_occupancy
_atom_site_site_symmetry_order
_atom_site_calc_flag
_atom_site_refinement_flags_posn
_atom_site_refinement_flags_adp
_atom_site_refinement_flags_occupancy
_atom_site_disorder_assembly
_atom_site_disorder_group
Cl1 Cl 0.04011(14) 0.77877(3) 0.63055(7) 0.0316(2) Uani 1 1 d . . . . .
Cl2 Cl 0.70487(13) 0.80621(3) 0.36042(7) 0.0363(2) Uani 1 1 d . . . . .
S1 S 0.25821(12) 0.63290(2) 0.37233(6) 0.01874(17) Uani 1 1 d . . . . .
F1 F -0.1676(3) 0.66337(7) 0.36723(18) 0.0433(5) Uani 1 1 d . . . . .
F2 F -0.0452(3) 0.62899(7) 0.52224(16) 0.0417(5) Uani 1 1 d . . . . .
F3 F -0.1378(4) 0.59258(8) 0.3664(2) 0.0566(6) Uani 1 1 d . . . . .
F4 F 0.3827(7) 0.96016(8) 0.4564(2) 0.0917(11) Uani 1 1 d . . . . .
F5 F 0.3646(7) 0.95215(8) 0.6342(2) 0.1048(13) Uani 1 1 d . . . . .
F6 F 0.0659(7) 0.94870(9) 0.5147(3) 0.1043(12) Uani 1 1 d . . . . .
O1 O 0.2263(4) 0.64386(7) 0.24872(16) 0.0268(5) Uani 1 1 d . . . . .
O2 O 0.4919(3) 0.61221(6) 0.61135(16) 0.0216(4) Uani 1 1 d . . . . .
O3 O 0.6658(3) 0.66245(7) 0.73301(16) 0.0235(5) Uani 1 1 d . . . . .
N1 N 0.3989(4) 0.75131(7) 0.49104(18) 0.0154(5) Uani 1 1 d . . . . .
N2 N 0.5007(4) 0.72835(8) 0.58411(18) 0.0165(5) Uani 1 1 d . . . . .
N3 N 0.1727(4) 0.74014(8) 0.31342(19) 0.0208(5) Uani 1 1 d . . . . .
H3A H 0.161985 0.768221 0.302337 0.025 Uiso 1 1 d R . . . .
H3B H 0.106985 0.722121 0.263337 0.025 Uiso 1 1 d R . . . .
C1 C 0.2111(5) 0.81497(10) 0.5649(2) 0.0194(6) Uani 1 1 d . . . . .
C2 C 0.3750(4) 0.79788(9) 0.5002(2) 0.0158(6) Uani 1 1 d . . . . .
C3 C 0.4624(4) 0.68636(9) 0.5581(2) 0.0152(5) Uani 1 1 d . . . . .
C4 C 0.3317(4) 0.68134(9) 0.4490(2) 0.0154(6) Uani 1 1 d . . . . .
C5 C -0.0389(6) 0.63015(11) 0.4100(3) 0.0306(7) Uani 1 1 d . . . . .
C6 C 0.2918(4) 0.72429(9) 0.4091(2) 0.0160(6) Uani 1 1 d . . . . .
C7 C 0.5530(5) 0.65337(9) 0.6443(2) 0.0168(6) Uani 1 1 d . . . . .
C8 C 0.5814(5) 0.57675(10) 0.6884(3) 0.0260(7) Uani 1 1 d . . . . .
H8A H 0.528995 0.580884 0.764661 0.031 Uiso 1 1 calc R . . . .
H8B H 0.751323 0.577059 0.697354 0.031 Uiso 1 1 calc R . . . .
C9 C 0.4942(6) 0.53363(10) 0.6377(3) 0.0325(8) Uani 1 1 d . . . . .
H9 H 0.535656 0.532141 0.557767 0.039 Uiso 1 1 calc R . . . .
C10 C 0.6128(7) 0.49519(11) 0.7045(3) 0.0429(9) Uani 1 1 d . . . . .
H10A H 0.779295 0.497710 0.704012 0.064 Uiso 1 1 calc GR . . . .
H10B H 0.559522 0.467142 0.668981 0.064 Uiso 1 1 calc GR . . . .
H10C H 0.575912 0.496021 0.783572 0.064 Uiso 1 1 calc GR . . . .
C11 C 0.2373(7) 0.52951(14) 0.6321(5) 0.0660(14) Uani 1 1 d . . . . .
H11A H 0.191410 0.532069 0.709273 0.099 Uiso 1 1 calc GR . . . .
H11B H 0.188995 0.500652 0.599703 0.099 Uiso 1 1 calc GR . . . .
H11C H 0.164258 0.553130 0.583744 0.099 Uiso 1 1 calc GR . . . .
C12 C 0.5094(5) 0.82674(10) 0.4451(2) 0.0216(6) Uani 1 1 d . . . . .
C13 C 0.4847(6) 0.87218(10) 0.4564(3) 0.0294(7) Uani 1 1 d . . . . .
H13 H 0.578475 0.892076 0.419955 0.035 Uiso 1 1 calc R . . . .
C14 C 0.3209(6) 0.88800(10) 0.5219(3) 0.0308(8) Uani 1 1 d . . . . .
C15 C 0.2889(10) 0.93731(13) 0.5339(3) 0.0560(12) Uani 1 1 d . . . . .
C16 C 0.1830(6) 0.85995(10) 0.5763(2) 0.0260(7) Uani 1 1 d . . . . .
H16 H 0.071064 0.871411 0.620638 0.031 Uiso 1 1 calc R . . . .

loop_
_atom_site_aniso_label
_atom_site_aniso_U_11
_atom_site_aniso_U_22
_atom_site_aniso_U_33
_atom_site_aniso_U_23
_atom_site_aniso_U_13
_atom_site_aniso_U_12
Cl1 0.0332(4) 0.0300(4) 0.0351(4) 0.0070(3) 0.0180(3) 0.0006(3)
Cl2 0.0257(4) 0.0543(6) 0.0308(4) 0.0033(4) 0.0115(3) -0.0029(4)
S1 0.0198(3) 0.0175(4) 0.0186(3) -0.0037(3) 0.0011(3) -0.0015(3)
F1 0.0192(9) 0.0614(15) 0.0485(12) 0.0092(11) 0.0008(8) 0.0085(9)
F2 0.0326(10) 0.0612(14) 0.0334(11) 0.0070(10) 0.0127(8) -0.0040(10)
F3 0.0431(13) 0.0547(15) 0.0716(16) -0.0163(12) 0.0052(11) -0.0319(11)
F4 0.189(3) 0.0177(13) 0.0712(18) 0.0073(12) 0.024(2) -0.0166(16)
F5 0.230(4) 0.0269(14) 0.0486(16) -0.0175(12) -0.024(2) -0.0010(19)
F6 0.134(3) 0.0293(16) 0.146(3) -0.0022(17) 0.001(2) 0.0363(18)
O1 0.0361(12) 0.0287(12) 0.0156(10) -0.0042(9) 0.0027(9) -0.0057(10)
O2 0.0277(11) 0.0125(10) 0.0224(10) 0.0030(8) -0.0059(8) -0.0003(8)
O3 0.0313(11) 0.0188(11) 0.0179(10) 0.0005(8) -0.0081(8) 0.0028(9)
N1 0.0191(11) 0.0135(12) 0.0125(11) -0.0006(9) -0.0032(8) 0.0025(9)
N2 0.0184(11) 0.0175(13) 0.0126(11) 0.0004(9) -0.0030(9) 0.0036(9)
N3 0.0272(13) 0.0178(13) 0.0151(12) -0.0012(10) -0.0078(10) 0.0023(10)
C1 0.0229(14) 0.0189(15) 0.0162(13) 0.0012(11) 0.0016(11) -0.0011(12)
C2 0.0185(13) 0.0143(14) 0.0134(12) 0.0001(11) -0.0033(10) -0.0006(11)
C3 0.0160(13) 0.0142(14) 0.0149(13) 0.0000(11) 0.0000(10) 0.0025(11)
C4 0.0159(13) 0.0129(14) 0.0170(13) -0.0026(10) 0.0007(10) -0.0006(10)
C5 0.0292(17) 0.0343(19) 0.0293(17) 0.0023(14) 0.0075(13) -0.0022(15)
C6 0.0160(13) 0.0174(15) 0.0143(13) -0.0017(11) 0.0009(10) 0.0008(11)
C7 0.0159(13) 0.0173(15) 0.0166(13) 0.0011(11) -0.0010(10) 0.0025(11)
C8 0.0324(17) 0.0169(16) 0.0265(16) 0.0081(13) -0.0060(13) 0.0023(13)
C9 0.0413(19) 0.0181(17) 0.0360(18) 0.0037(14) -0.0043(15) -0.0017(14)
C10 0.047(2) 0.0202(18) 0.060(2) 0.0093(17) -0.0017(18) 0.0009(16)
C11 0.045(2) 0.033(2) 0.115(4) 0.018(2) -0.017(2) -0.0085(19)
C12 0.0207(14) 0.0257(17) 0.0174(14) 0.0013(12) -0.0028(11) -0.0057(12)
C13 0.0404(18) 0.0241(17) 0.0212(15) 0.0059(13) -0.0068(13) -0.0176(15)
C14 0.055(2) 0.0129(16) 0.0217(15) -0.0022(12) -0.0064(14) -0.0045(14)
C15 0.108(4) 0.019(2) 0.039(2) -0.0039(16) -0.001(2) -0.002(2)
C16 0.0388(18) 0.0197(16) 0.0188(14) -0.0035(12) 0.0005(13) 0.0073(13)

loop_
_atom_type_symbol
_atom_type_description
_atom_type_scat_dispersion_real
_atom_type_scat_dispersion_imag
_atom_type_scat_source
C C 0.0030 0.0020 'International Tables Vol C Tables 4.2.6.8 and 6.1.1.4'
H H 0.0000 0.0000 'International Tables Vol C Tables 4.2.6.8 and 6.1.1.4'
Cl Cl 0.1480 0.1590 'International Tables Vol C Tables 4.2.6.8 and 6.1.1.4'
F F 0.0170 0.0100 'International Tables Vol C Tables 4.2.6.8 and 6.1.1.4'
N N 0.0060 0.0030 'International Tables Vol C Tables 4.2.6.8 and 6.1.1.4'
O O 0.0110 0.0060 'International Tables Vol C Tables 4.2.6.8 and 6.1.1.4'
S S 0.1250 0.1230 'International Tables Vol C Tables 4.2.6.8 and 6.1.1.4'

loop_
_geom_angle_atom_site_label_1
_geom_angle_atom_site_label_2
_geom_angle_atom_site_label_3
_geom_angle
_geom_angle_site_symmetry_1
_geom_angle_site_symmetry_3
O1 S1 C4 108.41(13) . .
O1 S1 C5 103.30(14) . .
C4 S1 C5 95.56(14) . .
C7 O2 C8 115.8(2) . .
N2 N1 C2 118.5(2) . .
C6 N1 N2 112.7(2) . .
C6 N1 C2 127.3(2) . .
C3 N2 N1 104.7(2) . .
H3A N3 H3B 120.1 . .
C6 N3 H3A 120.0 . .
C6 N3 H3B 119.9 . .
C2 C1 Cl1 118.9(2) . .
C16 C1 Cl1 120.0(2) . .
C16 C1 C2 121.1(3) . .
C1 C2 N1 119.3(2) . .
C12 C2 N1 121.4(2) . .
C12 C2 C1 119.3(3) . .
N2 C3 C4 111.8(2) . .
N2 C3 C7 116.8(2) . .
C4 C3 C7 131.4(2) . .
C3 C4 S1 129.0(2) . .
C6 C4 S1 125.8(2) . .
C6 C4 C3 104.9(2) . .
F1 C5 S1 112.8(2) . .
F1 C5 F2 108.7(3) . .
F1 C5 F3 107.0(3) . .
F2 C5 S1 112.1(2) . .
F2 C5 F3 107.3(3) . .
F3 C5 S1 108.8(2) . .
N1 C6 C4 105.9(2) . .
N3 C6 N1 122.3(2) . .
N3 C6 C4 131.8(3) . .
O2 C7 C3 111.4(2) . .
O3 C7 O2 124.4(2) . .
O3 C7 C3 124.2(3) . .
O2 C8 H8A 110.1 . .
O2 C8 H8B 110.1 . .
O2 C8 C9 107.9(2) . .
H8A C8 H8B 108.4 . .
C9 C8 H8A 110.1 . .
C9 C8 H8B 110.1 . .
C8 C9 H9 107.8 . .
C8 C9 C10 110.0(3) . .
C8 C9 C11 112.5(3) . .
C10 C9 H9 107.8 . .
C11 C9 H9 107.8 . .
C11 C9 C10 110.8(3) . .
C9 C10 H10A 109.5 . .
C9 C10 H10B 109.5 . .
C9 C10 H10C 109.5 . .
H10A C10 H10B 109.5 . .
H10A C10 H10C 109.5 . .
H10B C10 H10C 109.5 . .
C9 C11 H11A 109.5 . .
C9 C11 H11B 109.5 . .
C9 C11 H11C 109.5 . .
H11A C11 H11B 109.5 . .
H11A C11 H11C 109.5 . .
H11B C11 H11C 109.5 . .
C2 C12 Cl2 119.9(2) . .
C2 C12 C13 120.3(3) . .
C13 C12 Cl2 119.8(2) . .
C12 C13 H13 120.6 . .
C14 C13 C12 118.8(3) . .
C14 C13 H13 120.6 . .
C13 C14 C15 119.6(3) . .
C16 C14 C13 121.9(3) . .
C16 C14 C15 118.5(3) . .
F4 C15 F6 103.1(4) . .
F4 C15 C14 112.7(4) . .
F5 C15 F4 109.0(4) . .
F5 C15 F6 106.8(4) . .
F5 C15 C14 113.2(3) . .
F6 C15 C14 111.4(4) . .
C1 C16 C14 118.6(3) . .
C1 C16 H16 120.7 . .
C14 C16 H16 120.7 . .

loop_
_geom_bond_atom_site_label_1
_geom_bond_atom_site_label_2
_geom_bond_distance
_geom_bond_site_symmetry_2
Cl1 C1 1.725(3) .
Cl2 C12 1.719(3) .
S1 O1 1.484(2) .
S1 C4 1.747(3) .
S1 C5 1.849(3) .
F1 C5 1.320(4) .
F2 C5 1.327(4) .
F3 C5 1.349(4) .
F4 C15 1.314(5) .
F5 C15 1.294(4) .
F6 C15 1.346(6) .
O2 C7 1.338(3) .
O2 C8 1.461(3) .
O3 C7 1.202(3) .
N1 N2 1.374(3) .
N1 C2 1.418(3) .
N1 C6 1.361(3) .
N2 C3 1.318(4) .
N3 H3A 0.8591 .
N3 H3B 0.8603 .
N3 C6 1.344(3) .
C1 C2 1.393(4) .
C1 C16 1.376(4) .
C2 C12 1.386(4) .
C3 C4 1.426(4) .
C3 C7 1.477(4) .
C4 C6 1.390(4) .
C8 H8A 0.9900 .
C8 H8B 0.9900 .
C8 C9 1.498(4) .
C9 H9 1.0000 .
C9 C10 1.525(4) .
C9 C11 1.506(5) .
C10 H10A 0.9800 .
C10 H10B 0.9800 .
C10 H10C 0.9800 .
C11 H11A 0.9800 .
C11 H11B 0.9800 .
C11 H11C 0.9800 .
C12 C13 1.388(4) .
C13 H13 0.9500 .
C13 C14 1.384(5) .
C14 C15 1.509(5) .
C14 C16 1.379(5) .
C16 H16 0.9500 .

loop_
_geom_torsion_atom_site_label_1
_geom_torsion_atom_site_label_2
_geom_torsion_atom_site_label_3
_geom_torsion_atom_site_label_4
_geom_torsion
_geom_torsion_site_symmetry_1
_geom_torsion_site_symmetry_2
_geom_torsion_site_symmetry_3
_geom_torsion_site_symmetry_4
Cl1 C1 C2 N1 -0.8(3) . . . .
Cl1 C1 C2 C12 178.5(2) . . . .
Cl1 C1 C16 C14 -179.4(2) . . . .
Cl2 C12 C13 C14 177.8(2) . . . .
S1 C4 C6 N1 -173.3(2) . . . .
S1 C4 C6 N3 8.0(5) . . . .
O1 S1 C4 C3 -152.7(2) . . . .
O1 S1 C4 C6 20.3(3) . . . .
O1 S1 C5 F1 -44.9(3) . . . .
O1 S1 C5 F2 -167.9(2) . . . .
O1 S1 C5 F3 73.6(2) . . . .
O2 C8 C9 C10 170.9(3) . . . .
O2 C8 C9 C11 -65.1(4) . . . .
N1 N2 C3 C4 -1.1(3) . . . .
N1 N2 C3 C7 -179.7(2) . . . .
N1 C2 C12 Cl2 1.7(4) . . . .
N1 C2 C12 C13 -179.2(2) . . . .
N2 N1 C2 C1 -73.4(3) . . . .
N2 N1 C2 C12 107.4(3) . . . .
N2 N1 C6 N3 176.9(2) . . . .
N2 N1 C6 C4 -1.9(3) . . . .
N2 C3 C4 S1 174.1(2) . . . .
N2 C3 C4 C6 0.0(3) . . . .
N2 C3 C7 O2 176.3(2) . . . .
N2 C3 C7 O3 -3.2(4) . . . .
C1 C2 C12 Cl2 -177.5(2) . . . .
C1 C2 C12 C13 1.5(4) . . . .
C2 N1 N2 C3 169.2(2) . . . .
C2 N1 C6 N3 11.0(4) . . . .
C2 N1 C6 C4 -167.8(2) . . . .
C2 C1 C16 C14 0.1(4) . . . .
C2 C12 C13 C14 -1.2(4) . . . .
C3 C4 C6 N1 1.2(3) . . . .
C3 C4 C6 N3 -177.6(3) . . . .
C4 S1 C5 F1 65.5(2) . . . .
C4 S1 C5 F2 -57.5(3) . . . .
C4 S1 C5 F3 -176.0(2) . . . .
C4 C3 C7 O2 -2.0(4) . . . .
C4 C3 C7 O3 178.5(3) . . . .
C5 S1 C4 C3 101.2(3) . . . .
C5 S1 C4 C6 -85.7(3) . . . .
C6 N1 N2 C3 1.9(3) . . . .
C6 N1 C2 C1 91.8(3) . . . .
C6 N1 C2 C12 -87.4(3) . . . .
C7 O2 C8 C9 179.7(2) . . . .
C7 C3 C4 S1 -7.5(4) . . . .
C7 C3 C4 C6 178.3(3) . . . .
C8 O2 C7 O3 -3.1(4) . . . .
C8 O2 C7 C3 177.4(2) . . . .
C12 C13 C14 C15 -179.1(3) . . . .
C12 C13 C14 C16 0.3(5) . . . .
C13 C14 C15 F4 16.3(5) . . . .
C13 C14 C15 F5 -108.0(5) . . . .
C13 C14 C15 F6 131.6(4) . . . .
C13 C14 C16 C1 0.2(5) . . . .
C15 C14 C16 C1 179.6(3) . . . .
C16 C1 C2 N1 179.8(2) . . . .
C16 C1 C2 C12 -0.9(4) . . . .
C16 C14 C15 F4 -163.1(4) . . . .
C16 C14 C15 F5 72.6(5) . . . .
C16 C14 C15 F6 -47.8(5) . . . .
